data_2109073
loop_
_publ_author_name
'Bojarowski, S\/lawomir Antonii'
'Gruza, Barbara'
'Trzybi\'nski, Damian'
'Kami\'nski, Rados\/law'
'Hoser, Anna Agnieszka'
'Kumar, Prashant'
'Wo\'zniak, Krzysztof'
'Dominiak, Paulina Maria'

_publ_section_title
;
 New refinement strategies for a pseudoatom databank -- toward rapid
 electrostatic interaction energy estimations
;
_journal_coeditor_code PX5048
_journal_issue 6
_journal_name_full 'Acta Crystallographica Section B'
_journal_page_first
;
;
_journal_paper_doi 10.1107/S2052520622008800
_journal_volume 78
_journal_year 2022
_chemical_formula_moiety 'C3 H3 N3 O3, 2(H2 O)'
_chemical_formula_sum 'C3 H7 N3 O5'
_chemical_formula_weight 165.12
_chemical_name_common 'cyanuric acid dihydrate'
_chemical_name_systematic 1,3,5-triazine-2,4,6-triol
_space_group_crystal_system monoclinic
_space_group_IT_number 15
_space_group_name_Hall '-I 2ya'
_space_group_name_H-M_alt 'I 1 2/a 1'
_audit_conform_dict_location ftp://ftp.iucr.org/pub/cif_core.dic
_audit_conform_dict_name cif_core.dic
_audit_conform_dict_version 2.3
_audit_creation_date '15-Mar-18 T17:17:56-00:00'
_audit_creation_method 'XD routine XDCIF'
_cell_angle_alpha 90
_cell_angle_beta 107.4660(10)
_cell_angle_gamma 90
_cell_formula_units_Z 4
_cell_length_a 8.63850(10)
_cell_length_b 6.6817
_cell_length_c 11.60690(10)
_cell_measurement_reflns_used 61980
_cell_measurement_temperature 100.00(11)
_cell_measurement_theta_max 71.0950
_cell_measurement_theta_min 3.5050
_cell_volume 639.061(10)
_computing_molecular_graphics 'Volkov et al, (2006)'
_computing_publication_material 'Volkov et al, (2006)'
_computing_structure_refinement 'Volkov et al, (2006)'
_diffrn_ambient_temperature 100
_diffrn_measured_fraction_theta_full 0.998
_diffrn_measured_fraction_theta_max 0.994
_diffrn_measurement_device 'four-circle diffractometer'
_diffrn_measurement_device_type 'SuperNova, Single source at offset/far, Eos'
_diffrn_measurement_method '\w scans'
_diffrn_radiation_type MoK\a
_diffrn_radiation_wavelength 0.71073
_diffrn_reflns_av_R_equivalents 0.0250
_diffrn_reflns_av_unetI/netI 0.0242
_diffrn_reflns_Laue_measured_fraction_full 0.998
_diffrn_reflns_Laue_measured_fraction_max 0.994
_diffrn_reflns_limit_h_max 22
_diffrn_reflns_limit_h_min -22
_diffrn_reflns_limit_k_max 17
_diffrn_reflns_limit_k_min -17
_diffrn_reflns_limit_l_max 30
_diffrn_reflns_limit_l_min -30
_diffrn_reflns_number 6322
_diffrn_reflns_point_group_measured_fraction_full 0.998
_diffrn_reflns_point_group_measured_fraction_max 0.994
_diffrn_reflns_theta_full 25.242
_diffrn_reflns_theta_max 71.288
_diffrn_reflns_theta_min 3.561
_exptl_absorpt_coefficient_mu 0.163
_exptl_absorpt_correction_T_max 1.000
_exptl_absorpt_correction_T_min 0.383
_exptl_absorpt_correction_type gaussian
_exptl_absorpt_process_details
;
CrysAlisPro 1.171.39.43d (Rigaku Oxford Diffraction, 2018)
Numerical absorption correction based on gaussian integration over
   a multifaceted crystal model
Empirical absorption correction using spherical harmonics,
 implemented in SCALE3 ABSPACK scaling algorithm.
;
_exptl_crystal_density_diffrn 1.716
_exptl_crystal_description 'block, monocrystal'
_exptl_crystal_F_000 344
_exptl_crystal_size_max 0.305
_exptl_crystal_size_mid 0.228
_exptl_crystal_size_min 0.180
_refine_ls_extinction_method none
_refine_ls_goodness_of_fit_ref 0.995
_refine_ls_matrix_type full
_refine_ls_number_parameters 198
_refine_ls_number_reflns 6322
_refine_ls_number_restraints 0
_refine_ls_R_factor_all 0.017
_refine_ls_R_factor_gt 0.017
_refine_ls_shift/su_max 0.00001
_refine_ls_structure_factor_coef Fsqd
_refine_ls_weighting_details
;
        calc w2 = 1/[s^2^(Fo^2^)]
;
_refine_ls_weighting_scheme calc
_refine_ls_wR_factor_ref 0.034
_reflns_Friedel_coverage 0.000
_reflns_number_gt 5563
_reflns_number_total 6322
_reflns_threshold_expression 'I > 2\s(I)'
_cod_data_source_file px5048sup1.cif
_cod_data_source_block cyanuricXrayMMR
_cod_database_code 2109073
_chemical_oxdiff_formula C3N3O5H7
_chemical_oxdiff_usercomment '100 K'

loop_
_space_group_symop_id
_space_group_symop_operation_xyz
1 +X,+Y,+Z
2 1/2-X,+Y,-Z
3 -X,-Y,-Z
4 1/2+X,-Y,+Z
5 1/2+X,1/2+Y,1/2+Z
6 1/2-X,1/2-Y,1/2-Z
7 -X,1/2+Y,1/2-Z
8 +X,1/2-Y,1/2+Z

loop_
_atom_local_axes_atom_label
_atom_local_axes_atom0
_atom_local_axes_ax1
_atom_local_axes_atom1
_atom_local_axes_atom2
_atom_local_axes_ax2
O(1) C(1) X O(1) N(2) Y
O(3) DUM0 Z O(3) H(3B) Y
O(2) C(2) X O(2) N(2) Y
N(1) DUM1 X N(1) C(1) Y
N(2) DUM1 X N(2) C(1) Y
C(1) DUM1 X C(1) N(2) Y
C(2) DUM1 X C(2) N(2) Y
H(1) N(1) Z H(1) C(1) Y
H(2) N(2) Z H(2) C(1) Y
H(3A) O(3) Z H(3A) H(3B) Y
H(3B) O(3) Z H(3B) H(3A) Y

loop_
_atom_rho_multipole_atom_label
_atom_rho_multipole_coeff_Pv
_atom_rho_multipole_coeff_P00
_atom_rho_multipole_coeff_P11
_atom_rho_multipole_coeff_P1-1
_atom_rho_multipole_coeff_P10
_atom_rho_multipole_coeff_P20
_atom_rho_multipole_coeff_P21
_atom_rho_multipole_coeff_P2-1
_atom_rho_multipole_coeff_P22
_atom_rho_multipole_coeff_P2-2
_atom_rho_multipole_coeff_P30
_atom_rho_multipole_coeff_P31
_atom_rho_multipole_coeff_P3-1
_atom_rho_multipole_coeff_P32
_atom_rho_multipole_coeff_P3-2
_atom_rho_multipole_coeff_P33
_atom_rho_multipole_coeff_P3-3
_atom_rho_multipole_coeff_P40
_atom_rho_multipole_coeff_P41
_atom_rho_multipole_coeff_P4-1
_atom_rho_multipole_coeff_P42
_atom_rho_multipole_coeff_P4-2
_atom_rho_multipole_coeff_P43
_atom_rho_multipole_coeff_P4-3
_atom_rho_multipole_coeff_P44
_atom_rho_multipole_coeff_P4-4
_atom_rho_multipole_kappa
_atom_rho_multipole_kappa_prime0
_atom_rho_multipole_kappa_prime1
_atom_rho_multipole_kappa_prime2
_atom_rho_multipole_kappa_prime3
_atom_rho_multipole_kappa_prime4
O(1) 6.116(10) 0 -0.0721(18) 0.0081(15) 0 -0.0425(18) 0 0 -0.0535(15) -0.0020(15) 0 0.0229(13) 0.0078(13) 0 0 0.0146(11) 0.0026(11) -0.003(2) 0 0 0.0004(17) -0.0013(18) 0 0 0.0112(14) -0.0013(14) 0.9862(6) 1.272(15) 1.272(15) 1.272(15) 1.272(15) 1.272(15)
O(3) 6.385(17) 0 -0.003(3) 0.000(4) -0.068(4) -0.023(3) -0.020(3) -0.003(4) 0.071(4) -0.003(3) -0.063(3) -0.021(2) -0.002(2) -0.079(3) -0.011(2) -0.006(2) 0.008(2) -0.012(3) -0.005(3) 0.003(3) -0.020(3) -0.021(3) -0.010(3) 0.016(3) 0.019(3) 0.010(3) 0.9692(10) 0.882(14) 0.882(14) 0.882(14) 0.882(14) 0.882(14)
O(2) 3.066(5) 0 -0.043(2) 0 0 -0.024 0 0 -0.020(2) 0 0 -0.0079(17) 0 0 0 0.0163(11) 0 -0.0015 0 0 -0.003(2) 0 0 0 0.0072(13) 0 0.9862(6) 1.272(15) 1.272(15) 1.272(15) 1.272(15) 1.272(15)
N(1) 2.483(8) 0 -0.0155(18) 0 0 0.023 0 0 0.0218(17) 0 0 0.0126(15) 0 0 0 -0.088(3) 0 0.0025 0 0 -0.002(2) 0 0 0 -0.007(2) 0 0.9929(10) 0.957(9) 0.957(9) 0.957(9) 0.957(9) 0.957(9)
N(2) 4.977(15) 0 -0.041(3) -0.001(3) 0 0.023(2) 0 0 0.034(2) 0.006(2) 0 0.033(2) 0.003(2) 0 0 -0.184(5) -0.007(2) 0.008(3) 0 0 -0.008(3) -0.016(3) 0 0 0.010(3) 0.016(3) 0.9929(10) 0.957(9) 0.957(9) 0.957(9) 0.957(9) 0.957(9)
C(1) 4.209(17) 0 -0.098(5) -0.003(4) 0 -0.292(4) 0 0 0.101(4) -0.014(4) 0 0.004(3) 0.018(3) 0 0 -0.424(7) 0.027(4) 0.019(5) 0 0 -0.019(4) 0.022(4) 0 0 -0.021(6) -0.006(6) 0.9740(16) 0.899(4) 0.899(4) 0.899(4) 0.899(4) 0.899(4)
C(2) 2.064(9) 0 -0.034(3) 0 0 -0.155 0 0 0.042(2) 0.0055 0 0.003(3) 0 0 0 -0.207(4) 0 0.043 0 0 0.019(3) 0 0 0 -0.010(4) 0 0.9740(16) 0.899(4) 0.899(4) 0.899(4) 0.899(4) 0.899(4)
H(1) 0.391(4) 0 0 0 0.0705 0.0295 0 0 0 0 0 0 0 0 0 0 0 0 0 0 0 0 0 0 0 0 1.166 1.383 1.383 1.383 1.383 1.383
H(2) 0.758(7) 0 0 0 0.125(3) 0.068(5) 0 0 0 0 0 0 0 0 0 0 0 0 0 0 0 0 0 0 0 0 1.166 1.383 1.383 1.383 1.383 1.383
H(3A) 0.801(7) 0 0 0 0.158(4) 0.076(5) 0 0 0 0 0 0 0 0 0 0 0 0 0 0 0 0 0 0 0 0 1.173 1.373 1.373 1.373 1.373 1.373
H(3B) 0.749(7) 0 0 0 0.149(4) 0.070(5) 0 0 0 0 0 0 0 0 0 0 0 0 0 0 0 0 0 0 0 0 1.173 1.373 1.373 1.373 1.373 1.373

loop_
_atom_site_label
_atom_site_type_symbol
_atom_site_fract_x
_atom_site_fract_y
_atom_site_fract_z
_atom_site_U_iso_or_equiv
_atom_site_adp_type
_atom_site_occupancy
_atom_site_symmetry_multiplicity
O(1) O 0.386912(5) 0.905329(7) 0.360753(4) 0.013 Uani 1 8
O(3) O 0.440445(18) 0.32683(2) 0.303288(15) 0.015 Uani 1 8
O(2) O 0.25 0.31863(5) 0.5 0.022 Uani 1 4
N(1) N 0.25 0.907601(6) 0.5 0.01 Uani 1 4
N(2) N 0.319725(4) 0.608279(5) 0.428310(3) 0.01 Uani 1 8
C(1) C 0.323272(4) 0.812549(5) 0.425531(3) 0.009 Uani 1 8
C(2) C 0.25 0.500695(7) 0.5 0.011 Uani 1 4
H(1) H 0.25 1.061753 0.5 0.031 Uani 1 4
H(2) H 0.364282 0.530989 0.368302 0.029 Uani 1 8
H(3A) H 0.482483 0.323377 0.235751 0.028 Uani 1 8
H(3B) H 0.399208 0.196164 0.311328 0.028 Uani 1 8

loop_
_atom_site_aniso_label
_atom_site_aniso_U_11
_atom_site_aniso_U_22
_atom_site_aniso_U_33
_atom_site_aniso_U_23
_atom_site_aniso_U_13
_atom_site_aniso_U_12
O(1) 0.019174(15) 0.009845(13) 0.016271(14) 0.002153(8) 0.012674(15) 0.000185(7)
O(3) 0.02085(6) 0.01170(5) 0.01761(6) -0.00173(3) 0.01283(5) -0.00029(4)
O(2) 0.03722(8) 0.00529(8) 0.03287(8) 0 0.02481(7) 0
N(1) 0.013732(13) 0.005911(11) 0.012857(15) 0 0.008408(12) 0
N(2) 0.013825(11) 0.006731(9) 0.012039(12) -0.000314(6) 0.007907(9) 0.000535(5)
C(1) 0.011813(11) 0.007043(10) 0.010701(12) 0.000640(6) 0.006694(9) 0.000214(6)
C(2) 0.016499(17) 0.005711(12) 0.014882(19) 0 0.009707(15) 0
H(1) 0.04903 0.01103 0.043486 0 0.030924 0
H(2) 0.043491 0.019626 0.033233 -0.004734 0.027244 0.001246
H(3A) 0.036568 0.027516 0.027662 -0.0022 0.021374 -0.000608
H(3B) 0.036619 0.018967 0.033848 -0.001134 0.018806 -0.004027

loop_
_atom_type_symbol
_atom_type_description
_atom_type_scat_dispersion_real
_atom_type_scat_dispersion_imag
_atom_type_scat_source
O O 0.0106 0.0060 'Su, Z.; Coppens, P. Acta Cryst.(1998), A54, 646-652'
N N 0.0061 0.0033 'Su, Z.; Coppens, P. Acta Cryst.(1998), A54, 646-652'
C C 0.0033 0.0016 'Su, Z.; Coppens, P. Acta Cryst.(1998), A54, 646-652'
H H 0.0000 0.0000 'Su, Z.; Coppens, P. Acta Cryst.(1998), A54, 646-652'

loop_
_exptl_crystal_face_index_h
_exptl_crystal_face_index_k
_exptl_crystal_face_index_l
_exptl_crystal_face_perp_dist
-1 -1 0 0.1000
1 -1 0 0.1100
0 0 -1 0.0900
-1 1 0 0.0800
1 1 0 0.1000
1 0 1 0.1000
-1 0 -1 0.0900
0 0 1 0.0900

loop_
_geom_angle_atom_site_label_1
_geom_angle_atom_site_label_2
_geom_angle_atom_site_label_3
_geom_angle
_geom_angle_site_symmetry_1
_geom_angle_site_symmetry_2
_geom_angle_site_symmetry_3
_geom_angle_publ_flag
H(3A) O(3) H(3B) 107.53(2) 1_555 1_555 1_555 yes
C(1) N(1) C(1) 124.805(7) 1_555 1_555 2_556 yes
C(1) N(1) H(1) 117.598(4) 1_555 1_555 1_555 yes
C(1) N(1) H(1) 117.598(4) 1_555 1_555 2_556 yes
C(1) N(1) H(1) 117.598(4) 2_556 1_555 1_555 yes
C(1) N(1) H(1) 117.598(4) 2_556 1_555 2_556 yes
C(1) N(2) C(2) 123.805(5) 1_555 1_555 1_555 yes
C(1) N(2) C(2) 123.805(5) 1_555 1_555 2_556 yes
C(1) N(2) H(2) 118.001(5) 1_555 1_555 1_555 yes
C(2) N(2) H(2) 118.022(5) 1_555 1_555 1_555 yes
C(2) N(2) H(2) 118.022(5) 2_556 1_555 1_555 yes
O(1) C(1) N(1) 121.993(7) 1_555 1_555 1_555 yes
O(1) C(1) N(1) 121.993(7) 1_555 1_555 2_556 yes
O(1) C(1) N(2) 122.528(6) 1_555 1_555 1_555 yes
N(1) C(1) N(2) 115.479(5) 1_555 1_555 1_555 yes
N(1) C(1) N(2) 115.479(5) 2_556 1_555 1_555 yes
O(2) C(2) N(2) 121.687(3) 1_555 1_555 1_555 yes
O(2) C(2) N(2) 121.687(3) 1_555 1_555 2_556 yes
O(2) C(2) N(2) 121.687(3) 2_556 1_555 1_555 yes
O(2) C(2) N(2) 121.687(3) 2_556 1_555 2_556 yes
N(2) C(2) N(2) 116.626(7) 1_555 1_555 2_556 yes

loop_
_geom_bond_atom_site_label_1
_geom_bond_atom_site_label_2
_geom_bond_distance
_geom_bond_site_symmetry_1
_geom_bond_site_symmetry_2
_geom_bond_publ_flag
O(1) C(1) 1.22473(9) 1_555 1_555 yes
O(3) H(3A) 0.9580(2) 1_555 1_555 yes
O(3) H(3B) 0.9580(2) 1_555 1_555 yes
O(2) C(2) 1.2165(6) 1_555 1_555 yes
O(2) C(2) 1.2165(6) 1_555 2_556 yes
N(1) C(1) 1.37096(6) 1_555 1_555 yes
N(1) C(1) 1.37096(6) 1_555 2_556 yes
N(1) H(1) 1.03000(7) 1_555 1_555 yes
N(1) H(1) 1.03000(7) 1_555 2_556 yes
N(2) C(1) 1.36581(8) 1_555 1_555 yes
N(2) C(2) 1.36849(6) 1_555 1_555 yes
N(2) C(2) 1.36849(6) 1_555 2_556 yes
N(2) H(2) 1.03000(5) 1_555 1_555 yes

loop_
_exptl_oxdiff_crystal_face_indexfrac_h
_exptl_oxdiff_crystal_face_indexfrac_k
_exptl_oxdiff_crystal_face_indexfrac_l
_exptl_oxdiff_crystal_face_x
_exptl_oxdiff_crystal_face_y
_exptl_oxdiff_crystal_face_z
-0.9984 -1.0014 0.0035 0.0141 -0.1152 0.0720
0.9989 -0.9989 0.0072 -0.1254 -0.0537 -0.0078
0.0023 -0.0022 -0.9999 -0.0004 0.0230 0.0597
-0.9989 0.9989 -0.0072 0.1254 0.0537 0.0078
0.9984 1.0014 -0.0035 -0.0141 0.1152 -0.0720
0.9964 0.0034 1.0017 -0.0694 0.0078 -0.0996
-0.9964 -0.0034 -1.0017 0.0694 -0.0078 0.0996
-0.0023 0.0022 0.9999 0.0004 -0.0230 -0.0597

loop_
_atom_site_anharm_gc_c_label
_atom_site_anharm_gc_c_111
_atom_site_anharm_gc_c_222
_atom_site_anharm_gc_c_333
_atom_site_anharm_gc_c_112
_atom_site_anharm_gc_c_122
_atom_site_anharm_gc_c_113
_atom_site_anharm_gc_c_133
_atom_site_anharm_gc_c_223
_atom_site_anharm_gc_c_233
_atom_site_anharm_gc_c_123
O(3) -0.000869(14) 0.000408(18) -0.000195(6) -0.000086(7) 0.000000(7) -0.000523(7) -0.000345(6) -0.000062(6) 0.000033(4) -0.000015(4)
O(2) 0 -0.00006(3) 0 0.000327(16) 0 0 0 0 0.000177(8) 0.000250(9)

loop_
_atom_site_anharm_gc_d_label
_atom_site_anharm_gc_d_1111
_atom_site_anharm_gc_d_2222
_atom_site_anharm_gc_d_3333
_atom_site_anharm_gc_d_1112
_atom_site_anharm_gc_d_1222
_atom_site_anharm_gc_d_1113
_atom_site_anharm_gc_d_1333
_atom_site_anharm_gc_d_2223
_atom_site_anharm_gc_d_2333
_atom_site_anharm_gc_d_1122
_atom_site_anharm_gc_d_1133
_atom_site_anharm_gc_d_2233
_atom_site_anharm_gc_d_1123
_atom_site_anharm_gc_d_1223
_atom_site_anharm_gc_d_1233
O(3) -0.000020(9) -0.000016(14) -0.000001(3) 0.000014(4) -0.000016(5) -0.000001(5) 0.000000(3) 0.000004(4) 0.0000055(17) -0.000022(3) -0.000004(3) -0.0000071(17) 0.000016(2) -0.0000125(19) 0.0000064(15)
O(2) -0.000755(19) -0.000081(18) -0.000157(6) 0 0 -0.000477(10) -0.000214(6) 0 0 0.000002(5) -0.000310(7) 0.000007(3) 0 0.000001(3) 0

_cod_database_fobs_code 2109073
